data_1528075
loop_
_publ_author_name
'Simon, A.'

_publ_section_title
;
 Das komplexe Metall Rb9 O2
;
_journal_name_full 'Zeitschrift fuer Anorganische und Allgemeine Chemie'
_journal_page_first 5
_journal_page_last 16
_journal_volume 431
_journal_year 1977
_chemical_formula_sum 'O2 Rb9'
_chemical_name_systematic 'Rb9 O2'
_space_group_IT_number 11
_symmetry_space_group_name_Hall '-P 2yb'
_symmetry_space_group_name_H-M 'P 1 21/m 1'
_cell_angle_alpha 90
_cell_angle_beta 104.51
_cell_angle_gamma 90
_cell_formula_units_Z 2
_cell_length_a 8.351
_cell_length_b 14.023
_cell_length_c 11.685
_cell_volume 1324.738
_citation_journal_id_ASTM ZAACAB
_cod_data_source_file Simon_ZAACAB_1977_715.cif
_cod_data_source_block O2Rb9
_cod_database_code 1528075

loop_
_symmetry_equiv_pos_as_xyz
x,y,z
-x,y+1/2,-z
-x,-y,-z
x,-y-1/2,z

loop_
_atom_site_label
_atom_site_type_symbol
_atom_site_fract_x
_atom_site_fract_y
_atom_site_fract_z
_atom_site_occupancy
_atom_site_U_iso_or_equiv
Rb5 Rb 0.8541 0.25 0.5035 1 0.0
Rb4 Rb 0.9726 0.25 0.1047 1 0.0
O2 O 0.1568 0.25 0.657 1 0.0
O1 O 0.2184 0.25 -0.0002 1 0.0
Rb6 Rb 0.435 0.25 0.8458 1 0.0
Rb3 Rb 0.061 0.1236 0.8159 1 0.0
Rb2 Rb 0.277 0.1097 0.543 1 0.0
Rb1 Rb 0.3886 0.11 0.1361 1 0.0
